data_2229424
loop_
_publ_author_name
'Shah, Kiramat'
'Raza Shah, M.'
'Ng, Seik Weng'

_publ_section_title
;
 1,4-Bis{4-[bis(prop-2-yn-1-yl)amino]phenoxy}benzene
;
_journal_coeditor_code JH2263
_journal_issue 3
_journal_name_full 'Acta Crystallographica Section E'
_journal_page_first o567
_journal_paper_doi 10.1107/S1600536811003862
_journal_volume 67
_journal_year 2011
_chemical_formula_iupac 'C30 H24 N2 O2'
_chemical_formula_moiety 'C30 H24 N2 O2'
_chemical_formula_sum 'C30 H24 N2 O2'
_chemical_formula_weight 444.51
_chemical_name_systematic
;
1,4-Bis{4-[bis(prop-2-yn-1-yl)amino]phenoxy}benzene
;
_space_group_IT_number 2
_symmetry_cell_setting triclinic
_symmetry_space_group_name_Hall '-P 1'
_symmetry_space_group_name_H-M 'P -1'
_atom_sites_solution_hydrogens geom
_atom_sites_solution_primary direct
_atom_sites_solution_secondary difmap
_audit_creation_method SHELXL-97
_cell_angle_alpha 68.687(6)
_cell_angle_beta 69.601(7)
_cell_angle_gamma 88.529(5)
_cell_formula_units_Z 2
_cell_length_a 9.8766(7)
_cell_length_b 11.1635(6)
_cell_length_c 12.1531(9)
_cell_measurement_reflns_used 2448
_cell_measurement_temperature 100(2)
_cell_measurement_theta_max 29.2078
_cell_measurement_theta_min 2.2104
_cell_volume 1162.19(16)
_computing_cell_refinement 'CrysAlis PRO (Agilent, 2010)'
_computing_data_collection 'CrysAlis PRO (Agilent, 2010)'
_computing_data_reduction 'CrysAlis PRO (Agilent, 2010)'
_computing_molecular_graphics 'X-SEED (Barbour, 2001)'
_computing_publication_material 'publCIF (Westrip, 2010)'
_computing_structure_refinement 'SHELXL97 (Sheldrick, 2008)'
_computing_structure_solution 'SHELXS97 (Sheldrick, 2008)'
_diffrn_ambient_temperature 100(2)
_diffrn_detector_area_resol_mean 10.4041
_diffrn_measured_fraction_theta_full 0.962
_diffrn_measured_fraction_theta_max 0.962
_diffrn_measurement_device_type 'Agilent SuperNova Dual diffractometer with an Atlas detector'
_diffrn_measurement_method \w
_diffrn_radiation_monochromator Mirror
_diffrn_radiation_source 'SuperNova (Mo) X-ray Source'
_diffrn_radiation_type MoK\a
_diffrn_radiation_wavelength 0.71073
_diffrn_reflns_av_R_equivalents 0.0514
_diffrn_reflns_av_sigmaI/netI 0.0921
_diffrn_reflns_limit_h_max 12
_diffrn_reflns_limit_h_min -12
_diffrn_reflns_limit_k_max 14
_diffrn_reflns_limit_k_min -12
_diffrn_reflns_limit_l_max 15
_diffrn_reflns_limit_l_min -13
_diffrn_reflns_number 9192
_diffrn_reflns_theta_full 27.50
_diffrn_reflns_theta_max 27.50
_diffrn_reflns_theta_min 2.21
_diffrn_standards_decay_% 0
_diffrn_standards_interval_count 0
_diffrn_standards_interval_time 0
_diffrn_standards_number 0
_exptl_absorpt_coefficient_mu 0.080
_exptl_absorpt_correction_T_max 1.00000
_exptl_absorpt_correction_T_min 0.71168
_exptl_absorpt_correction_type multi-scan
_exptl_absorpt_process_details '(CrysAlis PRO; Agilent, 2010)'
_exptl_crystal_colour Colorless
_exptl_crystal_density_diffrn 1.270
_exptl_crystal_density_method 'not measured'
_exptl_crystal_description Prism
_exptl_crystal_F_000 468
_exptl_crystal_size_max 0.30
_exptl_crystal_size_mid 0.10
_exptl_crystal_size_min 0.05
_refine_diff_density_max 0.241
_refine_diff_density_min -0.327
_refine_ls_extinction_method none
_refine_ls_goodness_of_fit_ref 1.060
_refine_ls_hydrogen_treatment mixed
_refine_ls_matrix_type full
_refine_ls_number_parameters 323
_refine_ls_number_reflns 5142
_refine_ls_number_restraints 4
_refine_ls_restrained_S_all 1.060
_refine_ls_R_factor_all 0.1076
_refine_ls_R_factor_gt 0.0632
_refine_ls_shift/su_max 0.001
_refine_ls_shift/su_mean 0.001
_refine_ls_structure_factor_coef Fsqd
_refine_ls_weighting_details 'calc w=1/[\s^2^(Fo^2^)+(0.0626P)^2^] where P=(Fo^2^+2Fc^2^)/3'
_refine_ls_weighting_scheme calc
_refine_ls_wR_factor_gt 0.1353
_refine_ls_wR_factor_ref 0.1717
_reflns_number_gt 3245
_reflns_number_total 5142
_reflns_threshold_expression I>2\s(I)
_cod_data_source_file jh2263.cif
_cod_data_source_block I
_cod_original_cell_volume 1162.19(13)
_cod_database_code 2229424
_cod_database_fobs_code 2229424

loop_
_symmetry_equiv_pos_as_xyz
'x, y, z'
'-x, -y, -z'

loop_
_atom_site_type_symbol
_atom_site_label
_atom_site_fract_x
_atom_site_fract_y
_atom_site_fract_z
_atom_site_U_iso_or_equiv
_atom_site_adp_type
_atom_site_calc_flag
_atom_site_refinement_flags
_atom_site_occupancy
_atom_site_disorder_assembly
_atom_site_disorder_group
O O1 0.51131(17) 0.20860(14) 0.78479(13) 0.0252(4) Uani d . 1 . .
O O2 1.00539(17) 0.19216(14) 0.77617(13) 0.0247(4) Uani d . 1 . .
N N1 0.7243(2) 0.72196(18) 0.64767(16) 0.0242(5) Uani d . 1 . .
N N2 1.2235(2) 0.70018(18) 0.65456(17) 0.0240(5) Uani d . 1 . .
C C1 0.6093(2) -0.0128(2) 1.0493(2) 0.0223(5) Uani d . 1 . .
H H1 0.6838 -0.0217 1.0835 0.027 Uiso calc R 1 . .
C C2 0.6174(2) 0.0957(2) 0.9431(2) 0.0243(5) Uani d . 1 . .
H H2 0.6977 0.1611 0.9038 0.029 Uiso calc R 1 . .
C C3 0.5073(2) 0.1073(2) 0.89530(19) 0.0211(5) Uani d . 1 . .
C C4 0.5691(2) 0.3332(2) 0.7564(2) 0.0212(5) Uani d . 1 . .
C C5 0.6303(2) 0.4110(2) 0.6295(2) 0.0220(5) Uani d . 1 . .
H H5 0.6387 0.3760 0.5671 0.026 Uiso calc R 1 . .
C C6 0.6796(2) 0.5397(2) 0.5924(2) 0.0216(5) Uani d . 1 . .
H H6 0.7206 0.5927 0.5047 0.026 Uiso calc R 1 . .
C C7 0.6698(2) 0.5927(2) 0.68269(19) 0.0205(5) Uani d . 1 . .
C C8 0.6062(2) 0.5121(2) 0.8109(2) 0.0225(5) Uani d . 1 . .
H H8 0.5976 0.5460 0.8739 0.027 Uiso calc R 1 . .
C C9 0.5554(2) 0.3838(2) 0.8474(2) 0.0232(5) Uani d . 1 . .
H H9 0.5114 0.3308 0.9348 0.028 Uiso calc R 1 . .
C C10 0.7819(3) 0.8070(2) 0.5142(2) 0.0249(5) Uani d . 1 . .
H H10A 0.8515 0.7620 0.4663 0.030 Uiso calc R 1 . .
H H10B 0.8367 0.8851 0.5052 0.030 Uiso calc R 1 . .
C C11 0.6713(3) 0.8483(2) 0.4560(2) 0.0257(5) Uani d . 1 . .
C C12 0.5809(3) 0.8773(3) 0.4114(2) 0.0346(6) Uani d D 1 . .
C C13 0.6654(3) 0.7857(2) 0.7376(2) 0.0264(6) Uani d . 1 . .
H H13A 0.5603 0.7558 0.7841 0.032 Uiso calc R 1 . .
H H13B 0.6760 0.8803 0.6901 0.032 Uiso calc R 1 . .
C C14 0.7383(3) 0.7593(2) 0.8296(2) 0.0280(6) Uani d . 1 . .
C C15 0.7930(3) 0.7348(3) 0.9058(3) 0.0416(7) Uani d D 1 . .
C C16 1.0318(2) -0.1219(2) 1.0003(2) 0.0219(5) Uani d . 1 . .
H H16 1.0540 -0.2052 1.0006 0.026 Uiso calc R 1 . .
C C17 1.0369(2) -0.0226(2) 0.8889(2) 0.0231(5) Uani d . 1 . .
H H17 1.0618 -0.0381 0.8128 0.028 Uiso calc R 1 . .
C C18 1.0058(2) 0.0986(2) 0.88900(19) 0.0212(5) Uani d . 1 . .
C C19 1.0600(2) 0.3185(2) 0.74796(19) 0.0212(5) Uani d . 1 . .
C C20 0.9869(2) 0.4191(2) 0.69923(19) 0.0236(5) Uani d . 1 . .
H H20 0.9004 0.4016 0.6876 0.028 Uiso calc R 1 . .
C C21 1.0402(2) 0.5458(2) 0.6673(2) 0.0244(5) Uani d . 1 . .
H H21 0.9900 0.6148 0.6333 0.029 Uiso calc R 1 . .
C C22 1.1676(2) 0.5732(2) 0.68473(19) 0.0204(5) Uani d . 1 . .
C C23 1.2417(2) 0.4694(2) 0.73047(19) 0.0220(5) Uani d . 1 . .
H H23 1.3296 0.4859 0.7406 0.026 Uiso calc R 1 . .
C C24 1.1894(2) 0.3433(2) 0.76112(19) 0.0222(5) Uani d . 1 . .
H H24 1.2416 0.2740 0.7910 0.027 Uiso calc R 1 . .
C C25 1.1369(3) 0.8061(2) 0.6209(2) 0.0268(6) Uani d . 1 . .
H H25A 1.1674 0.8791 0.6381 0.032 Uiso calc R 1 . .
H H25B 1.0332 0.7765 0.6748 0.032 Uiso calc R 1 . .
C C26 1.1529(2) 0.8513(2) 0.4870(2) 0.0239(5) Uani d . 1 . .
C C27 1.1667(3) 0.8879(2) 0.3791(2) 0.0323(6) Uani d D 1 . .
C C28 1.3208(3) 0.7176(2) 0.7156(2) 0.0273(6) Uani d . 1 . .
H H28A 1.3485 0.8115 0.6881 0.033 Uiso calc R 1 . .
H H28B 1.4106 0.6782 0.6865 0.033 Uiso calc R 1 . .
C C29 1.2574(3) 0.6603(2) 0.8560(2) 0.0308(6) Uani d . 1 . .
C C30 1.2069(4) 0.6076(3) 0.9671(3) 0.0454(8) Uani d D 1 . .
H H12 0.506(2) 0.895(3) 0.377(2) 0.055(9) Uiso d D 1 . .
H H15 0.838(3) 0.720(3) 0.966(2) 0.055(9) Uiso d D 1 . .
H H27 1.177(3) 0.911(3) 0.2929(12) 0.059(9) Uiso d D 1 . .
H H30 1.167(3) 0.570(3) 1.0577(10) 0.075(11) Uiso d D 1 . .

loop_
_atom_site_aniso_label
_atom_site_aniso_U_11
_atom_site_aniso_U_22
_atom_site_aniso_U_33
_atom_site_aniso_U_12
_atom_site_aniso_U_13
_atom_site_aniso_U_23
O1 0.0315(9) 0.0200(8) 0.0219(9) 0.0000(7) -0.0140(7) -0.0015(6)
O2 0.0334(9) 0.0205(9) 0.0209(9) 0.0019(7) -0.0148(7) -0.0039(6)
N1 0.0316(11) 0.0219(10) 0.0180(10) 0.0034(9) -0.0101(8) -0.0054(8)
N2 0.0283(11) 0.0203(10) 0.0230(10) 0.0053(9) -0.0135(9) -0.0039(8)
C1 0.0214(12) 0.0224(12) 0.0256(12) 0.0055(10) -0.0126(10) -0.0082(9)
C2 0.0210(12) 0.0222(12) 0.0249(13) -0.0025(10) -0.0069(10) -0.0049(9)
C3 0.0226(12) 0.0210(12) 0.0184(12) 0.0029(10) -0.0088(10) -0.0046(9)
C4 0.0198(11) 0.0215(12) 0.0211(12) 0.0029(10) -0.0100(9) -0.0043(9)
C5 0.0223(12) 0.0249(13) 0.0209(12) 0.0063(10) -0.0095(10) -0.0099(9)
C6 0.0223(12) 0.0245(12) 0.0153(11) 0.0063(10) -0.0068(9) -0.0049(9)
C7 0.0195(11) 0.0203(12) 0.0197(12) 0.0059(10) -0.0094(9) -0.0035(9)
C8 0.0222(12) 0.0275(13) 0.0201(12) 0.0089(10) -0.0105(10) -0.0094(9)
C9 0.0209(12) 0.0263(13) 0.0169(12) 0.0039(10) -0.0061(9) -0.0029(9)
C10 0.0272(13) 0.0220(12) 0.0232(12) 0.0003(10) -0.0094(10) -0.0057(9)
C11 0.0305(14) 0.0217(12) 0.0215(12) 0.0025(11) -0.0099(10) -0.0038(9)
C12 0.0382(16) 0.0354(15) 0.0340(15) 0.0100(13) -0.0195(13) -0.0115(12)
C13 0.0298(13) 0.0209(12) 0.0283(13) 0.0044(11) -0.0116(11) -0.0081(10)
C14 0.0234(13) 0.0341(14) 0.0246(13) -0.0012(11) -0.0039(10) -0.0135(11)
C15 0.0351(16) 0.061(2) 0.0308(15) -0.0072(14) -0.0113(13) -0.0200(14)
C16 0.0236(12) 0.0189(12) 0.0252(12) 0.0062(10) -0.0110(10) -0.0090(9)
C17 0.0234(12) 0.0268(13) 0.0193(12) 0.0038(10) -0.0070(10) -0.0099(10)
C18 0.0179(11) 0.0254(13) 0.0193(12) 0.0019(10) -0.0088(9) -0.0051(9)
C19 0.0246(12) 0.0211(12) 0.0148(11) -0.0003(10) -0.0057(9) -0.0045(9)
C20 0.0198(12) 0.0291(13) 0.0184(12) 0.0035(10) -0.0086(9) -0.0036(9)
C21 0.0241(12) 0.0255(13) 0.0194(12) 0.0085(10) -0.0092(10) -0.0032(9)
C22 0.0213(12) 0.0215(12) 0.0135(11) 0.0029(10) -0.0054(9) -0.0021(9)
C23 0.0193(12) 0.0278(13) 0.0195(12) 0.0056(10) -0.0096(9) -0.0073(9)
C24 0.0232(12) 0.0254(13) 0.0180(12) 0.0072(10) -0.0099(9) -0.0061(9)
C25 0.0311(14) 0.0238(13) 0.0223(12) 0.0069(11) -0.0085(10) -0.0065(10)
C26 0.0216(12) 0.0218(12) 0.0269(13) 0.0054(10) -0.0092(10) -0.0074(10)
C27 0.0332(15) 0.0343(15) 0.0312(16) 0.0047(12) -0.0151(12) -0.0114(12)
C28 0.0250(13) 0.0241(13) 0.0332(14) 0.0040(10) -0.0126(11) -0.0093(10)
C29 0.0367(14) 0.0318(14) 0.0358(16) 0.0162(12) -0.0211(12) -0.0193(12)
C30 0.067(2) 0.0478(18) 0.0350(18) 0.0323(16) -0.0280(16) -0.0231(14)

loop_
_atom_type_symbol
_atom_type_description
_atom_type_scat_dispersion_real
_atom_type_scat_dispersion_imag
_atom_type_scat_source
C C 0.0033 0.0016 'International Tables Vol C Tables 4.2.6.8 and 6.1.1.4'
H H 0.0000 0.0000 'International Tables Vol C Tables 4.2.6.8 and 6.1.1.4'
N N 0.0061 0.0033 'International Tables Vol C Tables 4.2.6.8 and 6.1.1.4'
O O 0.0106 0.0060 'International Tables Vol C Tables 4.2.6.8 and 6.1.1.4'

loop_
_geom_angle_atom_site_label_1
_geom_angle_atom_site_label_2
_geom_angle_atom_site_label_3
_geom_angle_site_symmetry_1
_geom_angle_site_symmetry_3
_geom_angle
_geom_angle_publ_flag
C4 O1 C3 . . 120.48(16) ?
C18 O2 C19 . . 116.42(16) ?
C7 N1 C10 . . 119.60(18) ?
C7 N1 C13 . . 118.73(18) ?
C10 N1 C13 . . 115.86(18) ?
C22 N2 C28 . . 117.61(17) ?
C22 N2 C25 . . 119.25(19) ?
C28 N2 C25 . . 116.15(19) ?
C3 C1 C2 2_657 . 119.6(2) ?
C3 C1 H1 2_657 . 120.2 ?
C2 C1 H1 . . 120.2 ?
C3 C2 C1 . . 119.4(2) ?
C3 C2 H2 . . 120.3 ?
C1 C2 H2 . . 120.3 ?
C1 C3 C2 2_657 . 121.0(2) ?
C1 C3 O1 2_657 . 115.80(19) ?
C2 C3 O1 . . 123.04(19) ?
C5 C4 C9 . . 120.1(2) ?
C5 C4 O1 . . 116.31(19) ?
C9 C4 O1 . . 123.34(19) ?
C4 C5 C6 . . 120.4(2) ?
C4 C5 H5 . . 119.8 ?
C6 C5 H5 . . 119.8 ?
C5 C6 C7 . . 120.7(2) ?
C5 C6 H6 . . 119.7 ?
C7 C6 H6 . . 119.7 ?
C6 C7 C8 . . 117.8(2) ?
C6 C7 N1 . . 121.92(19) ?
C8 C7 N1 . . 120.2(2) ?
C9 C8 C7 . . 121.2(2) ?
C9 C8 H8 . . 119.4 ?
C7 C8 H8 . . 119.4 ?
C4 C9 C8 . . 119.8(2) ?
C4 C9 H9 . . 120.1 ?
C8 C9 H9 . . 120.1 ?
N1 C10 C11 . . 114.87(19) ?
N1 C10 H10A . . 108.5 ?
C11 C10 H10A . . 108.5 ?
N1 C10 H10B . . 108.5 ?
C11 C10 H10B . . 108.5 ?
H10A C10 H10B . . 107.5 ?
C12 C11 C10 . . 177.9(3) ?
C11 C12 H12 . . 176.0(17) ?
N1 C13 C14 . . 112.7(2) ?
N1 C13 H13A . . 109.1 ?
C14 C13 H13A . . 109.1 ?
N1 C13 H13B . . 109.1 ?
C14 C13 H13B . . 109.1 ?
H13A C13 H13B . . 107.8 ?
C15 C14 C13 . . 177.7(3) ?
C14 C15 H15 . . 177.1(18) ?
C18 C16 C17 2_757 . 119.6(2) ?
C18 C16 H16 2_757 . 120.2 ?
C17 C16 H16 . . 120.2 ?
C18 C17 C16 . . 119.9(2) ?
C18 C17 H17 . . 120.0 ?
C16 C17 H17 . . 120.0 ?
C17 C18 C16 . 2_757 120.50(19) ?
C17 C18 O2 . . 117.25(19) ?
C16 C18 O2 2_757 . 122.1(2) ?
C20 C19 C24 . . 120.5(2) ?
C20 C19 O2 . . 118.4(2) ?
C24 C19 O2 . . 121.0(2) ?
C19 C20 C21 . . 119.8(2) ?
C19 C20 H20 . . 120.1 ?
C21 C20 H20 . . 120.1 ?
C20 C21 C22 . . 120.8(2) ?
C20 C21 H21 . . 119.6 ?
C22 C21 H21 . . 119.6 ?
C23 C22 N2 . . 119.9(2) ?
C23 C22 C21 . . 118.0(2) ?
N2 C22 C21 . . 122.11(19) ?
C24 C23 C22 . . 121.2(2) ?
C24 C23 H23 . . 119.4 ?
C22 C23 H23 . . 119.4 ?
C23 C24 C19 . . 119.6(2) ?
C23 C24 H24 . . 120.2 ?
C19 C24 H24 . . 120.2 ?
N2 C25 C26 . . 112.17(19) ?
N2 C25 H25A . . 109.2 ?
C26 C25 H25A . . 109.2 ?
N2 C25 H25B . . 109.2 ?
C26 C25 H25B . . 109.2 ?
H25A C25 H25B . . 107.9 ?
C27 C26 C25 . . 179.6(3) ?
C26 C27 H27 . . 175.8(18) ?
N2 C28 C29 . . 113.99(19) ?
N2 C28 H28A . . 108.8 ?
C29 C28 H28A . . 108.8 ?
N2 C28 H28B . . 108.8 ?
C29 C28 H28B . . 108.8 ?
H28A C28 H28B . . 107.6 ?
C30 C29 C28 . . 176.1(3) ?
C29 C30 H30 . . 177(2) ?

loop_
_geom_bond_atom_site_label_1
_geom_bond_atom_site_label_2
_geom_bond_site_symmetry_2
_geom_bond_distance
_geom_bond_publ_flag
O1 C4 . 1.391(3) ?
O1 C3 . 1.395(2) ?
O2 C18 . 1.391(2) ?
O2 C19 . 1.399(3) ?
N1 C7 . 1.410(3) ?
N1 C10 . 1.457(3) ?
N1 C13 . 1.463(3) ?
N2 C22 . 1.404(3) ?
N2 C28 . 1.458(3) ?
N2 C25 . 1.461(3) ?
C1 C3 2_657 1.378(3) ?
C1 C2 . 1.391(3) ?
C1 H1 . 0.9500 ?
C2 C3 . 1.384(3) ?
C2 H2 . 0.9500 ?
C3 C1 2_657 1.378(3) ?
C4 C5 . 1.379(3) ?
C4 C9 . 1.381(3) ?
C5 C6 . 1.385(3) ?
C5 H5 . 0.9500 ?
C6 C7 . 1.399(3) ?
C6 H6 . 0.9500 ?
C7 C8 . 1.400(3) ?
C8 C9 . 1.385(3) ?
C8 H8 . 0.9500 ?
C9 H9 . 0.9500 ?
C10 C11 . 1.477(3) ?
C10 H10A . 0.9900 ?
C10 H10B . 0.9900 ?
C11 C12 . 1.180(3) ?
C12 H12 . 0.960(10) ?
C13 C14 . 1.472(3) ?
C13 H13A . 0.9900 ?
C13 H13B . 0.9900 ?
C14 C15 . 1.175(3) ?
C15 H15 . 0.950(10) ?
C16 C18 2_757 1.384(3) ?
C16 C17 . 1.389(3) ?
C16 H16 . 0.9500 ?
C17 C18 . 1.380(3) ?
C17 H17 . 0.9500 ?
C18 C16 2_757 1.384(3) ?
C19 C20 . 1.380(3) ?
C19 C24 . 1.388(3) ?
C20 C21 . 1.388(3) ?
C20 H20 . 0.9500 ?
C21 C22 . 1.405(3) ?
C21 H21 . 0.9500 ?
C22 C23 . 1.399(3) ?
C23 C24 . 1.382(3) ?
C23 H23 . 0.9500 ?
C24 H24 . 0.9500 ?
C25 C26 . 1.467(3) ?
C25 H25A . 0.9900 ?
C25 H25B . 0.9900 ?
C26 C27 . 1.181(3) ?
C27 H27 . 0.950(10) ?
C28 C29 . 1.481(3) ?
C28 H28A . 0.9900 ?
C28 H28B . 0.9900 ?
C29 C30 . 1.178(4) ?
C30 H30 . 0.956(10) ?

loop_
_geom_hbond_atom_site_label_D
_geom_hbond_atom_site_label_H
_geom_hbond_atom_site_label_A
_geom_hbond_site_symmetry_A
_geom_hbond_distance_DH
_geom_hbond_distance_HA
_geom_hbond_distance_DA
_geom_hbond_angle_DHA
_geom_hbond_publ_flag
C12 H12 O1 2_666 0.960(10) 2.66(3) 3.263(3) 121(2) no
C27 H27 O2 2_766 0.950(10) 2.68(2) 3.285(3) 122(2) no

loop_
_geom_torsion_atom_site_label_1
_geom_torsion_atom_site_label_2
_geom_torsion_atom_site_label_3
_geom_torsion_atom_site_label_4
_geom_torsion_site_symmetry_1
_geom_torsion_site_symmetry_2
_geom_torsion_site_symmetry_3
_geom_torsion_site_symmetry_4
_geom_torsion
_geom_torsion_publ_flag
C3 C1 C2 C3 2_657 . . . 0.5(4) ?
C1 C2 C3 C1 . . . 2_657 -0.5(4) ?
C1 C2 C3 O1 . . . . -175.8(2) ?
C4 O1 C3 C1 . . . 2_657 146.9(2) ?
C4 O1 C3 C2 . . . . -37.5(3) ?
C3 O1 C4 C5 . . . . 151.1(2) ?
C3 O1 C4 C9 . . . . -35.0(3) ?
C9 C4 C5 C6 . . . . 0.6(3) ?
O1 C4 C5 C6 . . . . 174.64(18) ?
C4 C5 C6 C7 . . . . 0.8(3) ?
C5 C6 C7 C8 . . . . -1.3(3) ?
C5 C6 C7 N1 . . . . 177.5(2) ?
C10 N1 C7 C6 . . . . 5.2(3) ?
C13 N1 C7 C6 . . . . 157.2(2) ?
C10 N1 C7 C8 . . . . -176.13(19) ?
C13 N1 C7 C8 . . . . -24.1(3) ?
C6 C7 C8 C9 . . . . 0.5(3) ?
N1 C7 C8 C9 . . . . -178.26(19) ?
C5 C4 C9 C8 . . . . -1.3(3) ?
O1 C4 C9 C8 . . . . -174.98(19) ?
C7 C8 C9 C4 . . . . 0.8(3) ?
C7 N1 C10 C11 . . . . 72.2(3) ?
C13 N1 C10 C11 . . . . -80.6(3) ?
C7 N1 C13 C14 . . . . 85.2(2) ?
C10 N1 C13 C14 . . . . -121.7(2) ?
C18 C16 C17 C18 2_757 . . . 0.6(4) ?
C16 C17 C18 C16 . . . 2_757 -0.6(4) ?
C16 C17 C18 O2 . . . . -176.80(19) ?
C19 O2 C18 C17 . . . . -142.9(2) ?
C19 O2 C18 C16 . . . 2_757 41.0(3) ?
C18 O2 C19 C20 . . . . -138.0(2) ?
C18 O2 C19 C24 . . . . 45.9(3) ?
C24 C19 C20 C21 . . . . -2.3(3) ?
O2 C19 C20 C21 . . . . -178.41(18) ?
C19 C20 C21 C22 . . . . -0.4(3) ?
C28 N2 C22 C23 . . . . -23.4(3) ?
C25 N2 C22 C23 . . . . -173.04(19) ?
C28 N2 C22 C21 . . . . 158.4(2) ?
C25 N2 C22 C21 . . . . 8.8(3) ?
C20 C21 C22 C23 . . . . 2.4(3) ?
C20 C21 C22 N2 . . . . -179.4(2) ?
N2 C22 C23 C24 . . . . 179.92(19) ?
C21 C22 C23 C24 . . . . -1.8(3) ?
C22 C23 C24 C19 . . . . -0.8(3) ?
C20 C19 C24 C23 . . . . 2.9(3) ?
O2 C19 C24 C23 . . . . 178.92(18) ?
C22 N2 C25 C26 . . . . -82.9(2) ?
C28 N2 C25 C26 . . . . 127.0(2) ?
C22 N2 C28 C29 . . . . -56.4(3) ?
C25 N2 C28 C29 . . . . 94.1(2) ?
